data_2226303
loop_
_publ_author_name
'Ji, Xiao-Hui'
'Lu, Jiu-Fu'

_publ_section_title
;
 4-Hydroxy-<i>N</i>'-[1-(2-hydroxyphenyl)ethylidene]benzohydrazide
;
_journal_coeditor_code SU2181
_journal_issue 6
_journal_name_full 'Acta Crystallographica Section E'
_journal_page_first o1514
_journal_paper_doi 10.1107/S1600536810019914
_journal_volume 66
_journal_year 2010
_chemical_formula_iupac 'C15 H14 N2 O3'
_chemical_formula_moiety 'C15 H14 N2 O3'
_chemical_formula_sum 'C15 H14 N2 O3'
_chemical_formula_weight 270.28
_chemical_name_systematic
;
4-Hydroxy-<i>N</i>'-[1-(2-hydroxyphenyl)ethylidene]benzohydrazide
;
_space_group_IT_number 14
_symmetry_cell_setting monoclinic
_symmetry_space_group_name_Hall '-P 2ybc'
_symmetry_space_group_name_H-M 'P 1 21/c 1'
_atom_sites_solution_hydrogens geom
_atom_sites_solution_primary direct
_atom_sites_solution_secondary difmap
_audit_creation_method SHELXL-97
_cell_angle_alpha 90.00
_cell_angle_beta 93.852(3)
_cell_angle_gamma 90.00
_cell_formula_units_Z 4
_cell_length_a 4.926(2)
_cell_length_b 31.06(2)
_cell_length_c 8.473(3)
_cell_measurement_reflns_used 957
_cell_measurement_temperature 298(2)
_cell_measurement_theta_max 24.5
_cell_measurement_theta_min 2.5
_cell_volume 1293.5(11)
_computing_cell_refinement 'SAINT (Bruker, 2004)'
_computing_data_collection 'APEX2 (Bruker, 2004)'
_computing_data_reduction 'SAINT (Bruker, 2004)'
_computing_molecular_graphics 'SHELXTL (Sheldrick, 2008)'
_computing_publication_material 'SHELXTL (Sheldrick, 2008)'
_computing_structure_refinement 'SHELXL97 (Sheldrick, 2008)'
_computing_structure_solution 'SHELXS97 (Sheldrick, 2008)'
_diffrn_ambient_temperature 298(2)
_diffrn_measured_fraction_theta_full 0.982
_diffrn_measured_fraction_theta_max 0.982
_diffrn_measurement_device_type 'Bruker APEXII CCD area-detector'
_diffrn_measurement_method '\w scans'
_diffrn_radiation_monochromator graphite
_diffrn_radiation_source 'fine-focus sealed tube'
_diffrn_radiation_type MoK\a
_diffrn_radiation_wavelength 0.71073
_diffrn_reflns_av_R_equivalents 0.0641
_diffrn_reflns_av_sigmaI/netI 0.0689
_diffrn_reflns_limit_h_max 6
_diffrn_reflns_limit_h_min -6
_diffrn_reflns_limit_k_max 34
_diffrn_reflns_limit_k_min -39
_diffrn_reflns_limit_l_max 10
_diffrn_reflns_limit_l_min -10
_diffrn_reflns_number 8965
_diffrn_reflns_theta_full 27.00
_diffrn_reflns_theta_max 27.00
_diffrn_reflns_theta_min 2.50
_diffrn_standards_decay_% 0
_diffrn_standards_number 0
_exptl_absorpt_coefficient_mu 0.098
_exptl_absorpt_correction_T_max 0.9835
_exptl_absorpt_correction_T_min 0.9796
_exptl_absorpt_correction_type multi-scan
_exptl_absorpt_process_details '(SADABS; Sheldrick, 2004)'
_exptl_crystal_colour colourless
_exptl_crystal_density_diffrn 1.388
_exptl_crystal_density_method 'not measured'
_exptl_crystal_description Block
_exptl_crystal_F_000 568
_exptl_crystal_size_max 0.21
_exptl_crystal_size_mid 0.20
_exptl_crystal_size_min 0.17
_refine_diff_density_max 0.260
_refine_diff_density_min -0.210
_refine_ls_extinction_coef 0.0057(18)
_refine_ls_extinction_expression Fc^*^=kFc[1+0.001xFc^2^\l^3^/sin(2\q)]^-1/4^
_refine_ls_extinction_method 'SHELXL97 (Sheldrick, 2008)'
_refine_ls_goodness_of_fit_ref 1.045
_refine_ls_hydrogen_treatment mixed
_refine_ls_matrix_type full
_refine_ls_number_parameters 188
_refine_ls_number_reflns 2770
_refine_ls_number_restraints 1
_refine_ls_restrained_S_all 1.045
_refine_ls_R_factor_all 0.1299
_refine_ls_R_factor_gt 0.0691
_refine_ls_shift/su_max 0.000
_refine_ls_shift/su_mean 0.000
_refine_ls_structure_factor_coef Fsqd
_refine_ls_weighting_details 'calc w=1/[\s^2^(Fo^2^)+(0.0649P)^2^+0.4306P] where P=(Fo^2^+2Fc^2^)/3'
_refine_ls_weighting_scheme calc
_refine_ls_wR_factor_gt 0.1451
_refine_ls_wR_factor_ref 0.1717
_reflns_number_gt 1569
_reflns_number_total 2770
_reflns_threshold_expression I>2\s(I)
_cod_data_source_file su2181.cif
_cod_data_source_block I
_cod_original_sg_symbol_H-M 'P 21/c'
_cod_database_code 2226303

loop_
_symmetry_equiv_pos_as_xyz
'x, y, z'
'-x, y+1/2, -z+1/2'
'-x, -y, -z'
'x, -y-1/2, z-1/2'

loop_
_atom_site_type_symbol
_atom_site_label
_atom_site_fract_x
_atom_site_fract_y
_atom_site_fract_z
_atom_site_U_iso_or_equiv
_atom_site_adp_type
_atom_site_calc_flag
_atom_site_refinement_flags
_atom_site_occupancy
_atom_site_disorder_assembly
_atom_site_disorder_group
N N1 0.9548(5) 0.64659(7) 0.6666(3) 0.0384(6) Uani d . 1 . .
N N2 0.8786(5) 0.68800(7) 0.6186(3) 0.0389(6) Uani d D 1 . .
O O1 1.2807(5) 0.60332(7) 0.8408(3) 0.0581(7) Uani d . 1 . .
H H1 1.2112 0.6252 0.8021 0.087 Uiso calc R 1 . .
O O2 1.3097(4) 0.71011(6) 0.6779(3) 0.0510(6) Uani d . 1 . .
O O3 0.7088(5) 0.89007(6) 0.5716(3) 0.0593(7) Uani d . 1 . .
H H3 0.5810 0.8920 0.5048 0.089 Uiso calc R 1 . .
C C1 0.9088(6) 0.57209(9) 0.6782(3) 0.0377(7) Uani d . 1 . .
C C2 1.1338(6) 0.56842(9) 0.7889(3) 0.0413(8) Uani d . 1 . .
C C3 1.2167(7) 0.52855(10) 0.8469(4) 0.0530(9) Uani d . 1 . .
H H3A 1.3668 0.5266 0.9192 0.064 Uiso calc R 1 . .
C C4 1.0804(8) 0.49197(10) 0.7992(4) 0.0603(10) Uani d . 1 . .
H H4 1.1375 0.4653 0.8389 0.072 Uiso calc R 1 . .
C C5 0.8616(8) 0.49468(11) 0.6938(5) 0.0644(11) Uani d . 1 . .
H H5 0.7681 0.4698 0.6618 0.077 Uiso calc R 1 . .
C C6 0.7776(7) 0.53373(10) 0.6342(4) 0.0544(9) Uani d . 1 . .
H H6 0.6274 0.5348 0.5617 0.065 Uiso calc R 1 . .
C C7 0.8165(6) 0.61399(9) 0.6136(3) 0.0366(7) Uani d . 1 . .
C C8 1.0701(6) 0.71922(9) 0.6405(3) 0.0374(7) Uani d . 1 . .
C C9 0.9732(6) 0.76376(9) 0.6167(3) 0.0346(7) Uani d . 1 . .
C C10 0.7529(6) 0.77407(9) 0.5133(3) 0.0394(7) Uani d . 1 . .
H H10 0.6639 0.7523 0.4547 0.047 Uiso calc R 1 . .
C C11 0.6634(6) 0.81585(9) 0.4958(3) 0.0411(8) Uani d . 1 . .
H H11 0.5158 0.8222 0.4254 0.049 Uiso calc R 1 . .
C C12 0.7927(6) 0.84846(9) 0.5827(3) 0.0392(7) Uani d . 1 . .
C C13 1.0155(6) 0.83870(10) 0.6841(4) 0.0477(8) Uani d . 1 . .
H H13 1.1056 0.8605 0.7415 0.057 Uiso calc R 1 . .
C C14 1.1051(6) 0.79695(10) 0.7005(4) 0.0446(8) Uani d . 1 . .
H H14 1.2560 0.7908 0.7687 0.054 Uiso calc R 1 . .
C C15 0.5813(7) 0.61695(11) 0.4922(4) 0.0541(9) Uani d . 1 . .
H H15A 0.4183 0.6075 0.5378 0.081 Uiso calc R 1 . .
H H15B 0.6154 0.5990 0.4035 0.081 Uiso calc R 1 . .
H H15C 0.5595 0.6463 0.4575 0.081 Uiso calc R 1 . .
H H2 0.710(3) 0.6991(11) 0.622(4) 0.080 Uiso d D 1 . .

loop_
_atom_site_aniso_label
_atom_site_aniso_U_11
_atom_site_aniso_U_22
_atom_site_aniso_U_33
_atom_site_aniso_U_12
_atom_site_aniso_U_13
_atom_site_aniso_U_23
N1 0.0324(14) 0.0301(14) 0.0522(15) 0.0026(11) 0.0000(11) 0.0024(11)
N2 0.0325(14) 0.0302(14) 0.0531(15) 0.0022(11) -0.0030(12) 0.0062(11)
O1 0.0596(15) 0.0364(13) 0.0744(16) -0.0035(11) -0.0252(12) 0.0046(11)
O2 0.0294(12) 0.0443(13) 0.0784(16) 0.0045(10) -0.0033(11) 0.0088(11)
O3 0.0686(18) 0.0336(13) 0.0721(17) 0.0086(11) -0.0224(13) -0.0024(10)
C1 0.0364(17) 0.0327(16) 0.0439(16) -0.0017(13) 0.0030(13) -0.0025(13)
C2 0.0458(19) 0.0313(17) 0.0464(17) -0.0017(14) 0.0001(14) -0.0005(13)
C3 0.062(2) 0.0367(19) 0.060(2) 0.0050(16) -0.0040(17) 0.0084(15)
C4 0.077(3) 0.0292(19) 0.076(2) 0.0094(17) 0.013(2) 0.0120(16)
C5 0.072(3) 0.0326(19) 0.088(3) -0.0091(18) 0.000(2) -0.0022(17)
C6 0.055(2) 0.041(2) 0.066(2) -0.0074(16) -0.0070(17) -0.0049(16)
C7 0.0340(17) 0.0351(16) 0.0405(16) 0.0006(13) -0.0001(13) -0.0023(12)
C8 0.0338(17) 0.0386(17) 0.0397(16) 0.0010(14) 0.0017(13) 0.0043(13)
C9 0.0314(16) 0.0334(16) 0.0388(15) 0.0013(13) 0.0017(12) 0.0036(12)
C10 0.0415(18) 0.0313(16) 0.0438(17) -0.0016(13) -0.0080(13) -0.0003(13)
C11 0.0426(18) 0.0367(17) 0.0419(17) 0.0008(14) -0.0125(14) 0.0048(13)
C12 0.0450(18) 0.0277(16) 0.0445(17) 0.0026(13) -0.0013(14) 0.0032(13)
C13 0.046(2) 0.0353(18) 0.0588(19) -0.0043(14) -0.0146(16) -0.0076(15)
C14 0.0380(18) 0.0428(18) 0.0509(19) 0.0019(15) -0.0127(14) 0.0019(14)
C15 0.049(2) 0.053(2) 0.058(2) -0.0024(17) -0.0111(16) 0.0030(16)

loop_
_atom_type_symbol
_atom_type_description
_atom_type_scat_dispersion_real
_atom_type_scat_dispersion_imag
_atom_type_scat_source
C C 0.0033 0.0016 'International Tables Vol C Tables 4.2.6.8 and 6.1.1.4'
H H 0.0000 0.0000 'International Tables Vol C Tables 4.2.6.8 and 6.1.1.4'
N N 0.0061 0.0033 'International Tables Vol C Tables 4.2.6.8 and 6.1.1.4'
O O 0.0106 0.0060 'International Tables Vol C Tables 4.2.6.8 and 6.1.1.4'

loop_
_geom_angle_atom_site_label_1
_geom_angle_atom_site_label_2
_geom_angle_atom_site_label_3
_geom_angle_site_symmetry_1
_geom_angle_site_symmetry_3
_geom_angle
_geom_angle_publ_flag
C7 N1 N2 . . 120.0(2) ?
C8 N2 N1 . . 116.7(2) ?
C8 N2 H2 . . 111(2) ?
N1 N2 H2 . . 125(2) ?
C2 O1 H1 . . 109.5 ?
C12 O3 H3 . . 109.5 ?
C6 C1 C2 . . 116.1(3) ?
C6 C1 C7 . . 122.0(3) ?
C2 C1 C7 . . 121.9(2) ?
O1 C2 C3 . . 117.4(3) ?
O1 C2 C1 . . 122.0(2) ?
C3 C2 C1 . . 120.6(3) ?
C4 C3 C2 . . 120.7(3) ?
C4 C3 H3A . . 119.6 ?
C2 C3 H3A . . 119.6 ?
C5 C4 C3 . . 119.8(3) ?
C5 C4 H4 . . 120.1 ?
C3 C4 H4 . . 120.1 ?
C4 C5 C6 . . 120.4(3) ?
C4 C5 H5 . . 119.8 ?
C6 C5 H5 . . 119.8 ?
C5 C6 C1 . . 122.4(3) ?
C5 C6 H6 . . 118.8 ?
C1 C6 H6 . . 118.8 ?
N1 C7 C1 . . 115.0(2) ?
N1 C7 C15 . . 124.0(3) ?
C1 C7 C15 . . 121.0(3) ?
O2 C8 N2 . . 121.0(3) ?
O2 C8 C9 . . 123.1(3) ?
N2 C8 C9 . . 115.9(2) ?
C10 C9 C14 . . 118.1(3) ?
C10 C9 C8 . . 122.5(3) ?
C14 C9 C8 . . 119.4(2) ?
C11 C10 C9 . . 121.2(3) ?
C11 C10 H10 . . 119.4 ?
C9 C10 H10 . . 119.4 ?
C10 C11 C12 . . 120.1(3) ?
C10 C11 H11 . . 120.0 ?
C12 C11 H11 . . 120.0 ?
O3 C12 C13 . . 118.5(3) ?
O3 C12 C11 . . 122.2(3) ?
C13 C12 C11 . . 119.3(3) ?
C14 C13 C12 . . 120.4(3) ?
C14 C13 H13 . . 119.8 ?
C12 C13 H13 . . 119.8 ?
C13 C14 C9 . . 120.9(3) ?
C13 C14 H14 . . 119.6 ?
C9 C14 H14 . . 119.6 ?
C7 C15 H15A . . 109.5 ?
C7 C15 H15B . . 109.5 ?
H15A C15 H15B . . 109.5 ?
C7 C15 H15C . . 109.5 ?
H15A C15 H15C . . 109.5 ?
H15B C15 H15C . . 109.5 ?

loop_
_geom_bond_atom_site_label_1
_geom_bond_atom_site_label_2
_geom_bond_site_symmetry_2
_geom_bond_distance
_geom_bond_publ_flag
N1 C7 . 1.284(3) ?
N1 N2 . 1.393(3) ?
N2 C8 . 1.357(4) ?
N2 H2 . 0.900(10) ?
O1 C2 . 1.360(3) ?
O1 H1 . 0.8200 ?
O2 C8 . 1.234(3) ?
O3 C12 . 1.358(3) ?
O3 H3 . 0.8200 ?
C1 C6 . 1.394(4) ?
C1 C2 . 1.407(4) ?
C1 C7 . 1.472(4) ?
C2 C3 . 1.384(4) ?
C3 C4 . 1.367(4) ?
C3 H3A . 0.9300 ?
C4 C5 . 1.356(5) ?
C4 H4 . 0.9300 ?
C5 C6 . 1.367(5) ?
C5 H5 . 0.9300 ?
C6 H6 . 0.9300 ?
C7 C15 . 1.500(4) ?
C8 C9 . 1.473(4) ?
C9 C10 . 1.385(4) ?
C9 C14 . 1.388(4) ?
C10 C11 . 1.375(4) ?
C10 H10 . 0.9300 ?
C11 C12 . 1.382(4) ?
C11 H11 . 0.9300 ?
C12 C13 . 1.381(4) ?
C13 C14 . 1.374(4) ?
C13 H13 . 0.9300 ?
C14 H14 . 0.9300 ?
C15 H15A . 0.9600 ?
C15 H15B . 0.9600 ?
C15 H15C . 0.9600 ?

loop_
_geom_hbond_atom_site_label_D
_geom_hbond_atom_site_label_H
_geom_hbond_atom_site_label_A
_geom_hbond_site_symmetry_A
_geom_hbond_distance_DH
_geom_hbond_distance_HA
_geom_hbond_distance_DA
_geom_hbond_angle_DHA
O1 H1 N1 . 0.82 1.78 2.499(3) 146
O3 H3 O1 4_475 0.82 1.97 2.786(3) 179
N2 H2 O2 1_455 0.900(10) 2.089(15) 2.961(4) 163(3)

loop_
_cod_related_entry_id
_cod_related_entry_database
_cod_related_entry_code
1 ChemSpider 12669068
